data_4327720
loop_
_publ_author_name
'Huang, X'
'Xia, Y'
'Zhang, H'
'Yan, Z'
'Tang, Y'
'Yang, X-J'
'Wu, B'

_publ_section_title
;
 Synthesis, crystal structure, and fluorescence studies of
 (1-naphthyl)(pyridyl)urea metal complexes
;
_journal_name_full
;
Inorganic Chemistry Communications
;
_journal_page_first 450
_journal_page_last 453
_journal_paper_doi 10.1016/j.inoche.2008.01.021
_journal_volume 11
_journal_year 2008
_chemical_formula_sum 'C34 H34 Cl2 Co N6 O4'
_chemical_formula_weight 720.50
_space_group_IT_number 14
_symmetry_cell_setting monoclinic
_symmetry_space_group_name_Hall '-P 2yn'
_symmetry_space_group_name_H-M 'P 1 21/n 1'
_atom_sites_solution_hydrogens geom
_atom_sites_solution_primary direct
_atom_sites_solution_secondary difmap
_cell_angle_alpha 90.00
_cell_angle_beta 105.618(2)
_cell_angle_gamma 90.00
_cell_formula_units_Z 2
_cell_length_a 8.5665(11)
_cell_length_b 22.112(3)
_cell_length_c 8.7338(11)
_cell_measurement_temperature 293(2)
_cell_volume 1593.3(4)
_computing_cell_refinement 'Bruker SMART'
_computing_data_collection 'Bruker SMART'
_computing_data_reduction 'Bruker SAINT'
_computing_structure_refinement 'SHELXL-97 (Sheldrick, 1997)'
_computing_structure_solution 'SHELXS-97 (Sheldrick, 1990)'
_diffrn_ambient_temperature 293(2)
_diffrn_measured_fraction_theta_full 0.999
_diffrn_measured_fraction_theta_max 0.999
_diffrn_measurement_device_type 'CCD area detector'
_diffrn_measurement_method 'phi and omega scans'
_diffrn_radiation_monochromator graphite
_diffrn_radiation_source 'fine-focus sealed tube'
_diffrn_radiation_type MoK\a
_diffrn_radiation_wavelength 0.71073
_diffrn_reflns_av_R_equivalents 0.0541
_diffrn_reflns_av_sigmaI/netI 0.0468
_diffrn_reflns_limit_h_max 5
_diffrn_reflns_limit_h_min -10
_diffrn_reflns_limit_k_max 26
_diffrn_reflns_limit_k_min -25
_diffrn_reflns_limit_l_max 10
_diffrn_reflns_limit_l_min -10
_diffrn_reflns_number 7918
_diffrn_reflns_theta_full 25.10
_diffrn_reflns_theta_max 25.10
_diffrn_reflns_theta_min 1.84
_exptl_absorpt_coefficient_mu 0.756
_exptl_absorpt_correction_T_max 0.9048
_exptl_absorpt_correction_T_min 0.7443
_exptl_absorpt_correction_type multi-scan
_exptl_absorpt_process_details SADABS
_exptl_crystal_colour pink
_exptl_crystal_density_diffrn 1.502
_exptl_crystal_density_method 'not measured'
_exptl_crystal_description block
_exptl_crystal_F_000 746
_exptl_crystal_size_max 0.41
_exptl_crystal_size_mid 0.33
_exptl_crystal_size_min 0.14
_refine_diff_density_max 0.469
_refine_diff_density_min -0.548
_refine_diff_density_rms 0.065
_refine_ls_extinction_method none
_refine_ls_goodness_of_fit_ref 1.062
_refine_ls_hydrogen_treatment constr
_refine_ls_matrix_type full
_refine_ls_number_parameters 214
_refine_ls_number_reflns 2852
_refine_ls_number_restraints 0
_refine_ls_restrained_S_all 1.062
_refine_ls_R_factor_all 0.0564
_refine_ls_R_factor_gt 0.0433
_refine_ls_shift/su_max 0.000
_refine_ls_shift/su_mean 0.000
_refine_ls_structure_factor_coef Fsqd
_refine_ls_weighting_details 'calc w=1/[\s^2^(Fo^2^)+(0.0700P)^2^+0.1160P] where P=(Fo^2^+2Fc^2^)/3'
_refine_ls_weighting_scheme calc
_refine_ls_wR_factor_gt 0.1148
_refine_ls_wR_factor_ref 0.1250
_reflns_number_gt 2231
_reflns_number_total 2852
_reflns_threshold_expression >2sigma(I)
_cod_data_source_file ICC-HXJ-2.cif
_cod_data_source_block Co
_cod_depositor_comments
;
The following automatic conversions were performed:

'_exptl_absorpt_correction_type' value 'Multi-scan' changed to
'multi-scan' according to the built-in table from CIF Core dictionary
named 'cif_core.dic' version 2.4.1 from 2010-06-29.

Automatic conversion script
Id: cif_fix_values 1715 2011-07-08 13:25:40Z adriana 

The following automatic conversions were performed:

data name '_atom_site_symetry_multiplicity' was replaced with
'_atom_site_symmetry_multiplicity' as specified in the replacement
file 'data/replacement-values/replacement_tags.lst'.

Automatic conversion script
Id: cif_correct_tags 9268 2022-04-12 08:56:07Z antanas 
;
_cod_original_sg_symbol_H-M 'P 21/n'
_cod_database_code 4327720

loop_
_symmetry_equiv_pos_as_xyz
'x, y, z'
'-x+1/2, y+1/2, -z+1/2'
'-x, -y, -z'
'x-1/2, -y-1/2, z-1/2'

loop_
_atom_site_label
_atom_site_type_symbol
_atom_site_fract_x
_atom_site_fract_y
_atom_site_fract_z
_atom_site_U_iso_or_equiv
_atom_site_adp_type
_atom_site_occupancy
_atom_site_symmetry_multiplicity
_atom_site_calc_flag
_atom_site_refinement_flags
Co1 Co 0.5000 0.0000 0.5000 0.03281(19) Uani 1 2 d S
Cl1 Cl 0.78179(8) 0.00811(3) 0.49582(8) 0.0406(2) Uani 1 1 d .
O1 O 0.1130(3) -0.09889(9) -0.0001(2) 0.0513(5) Uani 1 1 d .
N1 N 0.4233(3) 0.03163(9) 0.2565(2) 0.0344(5) Uani 1 1 d .
N2 N 0.1525(3) -0.01324(10) -0.1317(3) 0.0424(6) Uani 1 1 d .
H2A H 0.1150 0.0058 -0.2199 0.051 Uiso 1 1 calc R
N3 N 0.0054(3) -0.09052(10) -0.2686(2) 0.0445(6) Uani 1 1 d .
H3B H 0.0106 -0.0687 -0.3487 0.053 Uiso 1 1 calc R
C1 C 0.3062(3) 0.00324(11) 0.1479(3) 0.0351(6) Uani 1 1 d .
H1A H 0.2471 -0.0269 0.1812 0.042 Uiso 1 1 calc R
C2 C 0.2695(3) 0.01730(12) -0.0136(3) 0.0343(6) Uani 1 1 d .
C3 C 0.3537(3) 0.06419(11) -0.0600(3) 0.0392(6) Uani 1 1 d .
H3A H 0.3319 0.0749 -0.1666 0.047 Uiso 1 1 calc R
C4 C 0.4696(3) 0.09481(12) 0.0524(3) 0.0413(6) Uani 1 1 d .
H4A H 0.5247 0.1273 0.0237 0.050 Uiso 1 1 calc R
C5 C 0.5028(3) 0.07649(12) 0.2089(3) 0.0390(6) Uani 1 1 d .
H5A H 0.5841 0.0963 0.2844 0.047 Uiso 1 1 calc R
C6 C 0.0912(3) -0.07008(12) -0.1224(3) 0.0367(6) Uani 1 1 d .
C7 C -0.0905(3) -0.14292(11) -0.3034(3) 0.0372(6) Uani 1 1 d .
C8 C -0.1654(3) -0.16777(13) -0.1985(3) 0.0440(7) Uani 1 1 d .
H8A H -0.1510 -0.1505 -0.0986 0.053 Uiso 1 1 calc R
C9 C -0.2634(4) -0.21889(14) -0.2401(4) 0.0515(8) Uani 1 1 d .
H9A H -0.3125 -0.2354 -0.1668 0.062 Uiso 1 1 calc R
C10 C -0.2886(4) -0.24525(13) -0.3869(4) 0.0517(8) Uani 1 1 d .
H10A H -0.3538 -0.2794 -0.4121 0.062 Uiso 1 1 calc R
C11 C -0.2407(4) -0.24567(14) -0.6538(4) 0.0558(8) Uani 1 1 d .
H11A H -0.3052 -0.2799 -0.6811 0.067 Uiso 1 1 calc R
C12 C -0.1724(4) -0.22081(15) -0.7621(4) 0.0583(9) Uani 1 1 d .
H12A H -0.1920 -0.2376 -0.8631 0.070 Uiso 1 1 calc R
C13 C -0.0723(4) -0.16985(14) -0.7226(3) 0.0516(8) Uani 1 1 d .
H13A H -0.0265 -0.1529 -0.7979 0.062 Uiso 1 1 calc R
C14 C -0.0417(3) -0.14492(13) -0.5750(3) 0.0434(7) Uani 1 1 d .
H14A H 0.0272 -0.1117 -0.5498 0.052 Uiso 1 1 calc R
C15 C -0.1131(3) -0.16878(11) -0.4586(3) 0.0370(6) Uani 1 1 d .
C16 C -0.2157(4) -0.22054(12) -0.4999(3) 0.0428(7) Uani 1 1 d .
C17 C 0.5933(4) 0.13928(14) 0.6352(4) 0.0627(9) Uani 1 1 d .
H17B H 0.5352 0.1744 0.6540 0.094 Uiso 1 1 calc R
H17C H 0.6526 0.1489 0.5595 0.094 Uiso 1 1 calc R
H17D H 0.6674 0.1266 0.7332 0.094 Uiso 1 1 calc R
O2 O 0.4818(2) 0.09189(8) 0.5745(2) 0.0492(5) Uani 1 1 d .
H2B H 0.3904 0.1060 0.5414 0.074 Uiso 1 1 calc R

loop_
_atom_site_aniso_label
_atom_site_aniso_U_11
_atom_site_aniso_U_22
_atom_site_aniso_U_33
_atom_site_aniso_U_23
_atom_site_aniso_U_13
_atom_site_aniso_U_12
Co1 0.0327(3) 0.0409(3) 0.0224(3) -0.00004(18) 0.0033(2) -0.0033(2)
Cl1 0.0328(4) 0.0557(4) 0.0320(4) 0.0070(3) 0.0063(3) -0.0017(3)
O1 0.0623(14) 0.0549(12) 0.0288(11) 0.0091(9) -0.0012(10) -0.0130(11)
N1 0.0341(12) 0.0400(12) 0.0277(11) -0.0006(9) 0.0058(10) -0.0003(10)
N2 0.0533(15) 0.0437(13) 0.0226(11) 0.0038(9) -0.0032(11) -0.0064(11)
N3 0.0610(16) 0.0439(12) 0.0232(11) 0.0023(9) 0.0018(11) -0.0107(12)
C1 0.0367(15) 0.0397(14) 0.0270(14) 0.0017(10) 0.0052(12) -0.0024(12)
C2 0.0371(15) 0.0373(13) 0.0264(13) 0.0003(10) 0.0048(12) 0.0043(12)
C3 0.0479(17) 0.0435(14) 0.0251(13) 0.0033(11) 0.0079(12) 0.0008(13)
C4 0.0433(16) 0.0408(14) 0.0390(15) 0.0051(12) 0.0099(13) -0.0038(13)
C5 0.0372(15) 0.0461(15) 0.0300(14) 0.0002(11) 0.0023(12) -0.0033(13)
C6 0.0380(15) 0.0414(15) 0.0274(14) -0.0009(11) 0.0030(12) 0.0021(12)
C7 0.0356(15) 0.0389(14) 0.0321(14) 0.0016(11) 0.0007(12) 0.0031(12)
C8 0.0436(17) 0.0524(16) 0.0338(15) 0.0006(12) 0.0065(13) 0.0008(14)
C9 0.0504(18) 0.0600(18) 0.0441(17) 0.0083(14) 0.0127(15) -0.0065(15)
C10 0.0503(18) 0.0498(17) 0.0512(19) 0.0004(14) 0.0071(15) -0.0134(15)
C11 0.059(2) 0.0549(18) 0.0483(19) -0.0146(14) 0.0057(16) -0.0104(16)
C12 0.064(2) 0.066(2) 0.0424(18) -0.0167(15) 0.0105(16) -0.0041(18)
C13 0.0551(19) 0.0625(19) 0.0379(17) -0.0027(14) 0.0135(15) 0.0010(16)
C14 0.0407(16) 0.0485(16) 0.0385(16) -0.0002(13) 0.0064(13) -0.0027(13)
C15 0.0328(14) 0.0405(14) 0.0343(14) 0.0016(11) 0.0033(12) 0.0048(12)
C16 0.0452(17) 0.0414(15) 0.0385(15) -0.0017(12) 0.0055(13) -0.0002(13)
C17 0.062(2) 0.0482(18) 0.068(2) -0.0048(16) 0.0021(18) -0.0088(16)
O2 0.0437(12) 0.0468(11) 0.0515(12) -0.0072(9) 0.0035(10) -0.0004(9)

loop_
_geom_angle_atom_site_label_1
_geom_angle_atom_site_label_2
_geom_angle_atom_site_label_3
_geom_angle
_geom_angle_site_symmetry_1
_geom_angle_site_symmetry_3
O2 Co1 O2 180.00(3) . 3_656
O2 Co1 N1 87.96(8) . .
O2 Co1 N1 92.04(8) 3_656 .
O2 Co1 N1 92.04(8) . 3_656
O2 Co1 N1 87.96(8) 3_656 3_656
N1 Co1 N1 180.00(10) . 3_656
O2 Co1 Cl1 95.04(6) . .
O2 Co1 Cl1 84.96(6) 3_656 .
N1 Co1 Cl1 90.08(6) . .
N1 Co1 Cl1 89.92(6) 3_656 .
O2 Co1 Cl1 84.96(6) . 3_656
O2 Co1 Cl1 95.04(6) 3_656 3_656
N1 Co1 Cl1 89.92(6) . 3_656
N1 Co1 Cl1 90.08(6) 3_656 3_656
Cl1 Co1 Cl1 180.0 . 3_656
C5 N1 C1 118.5(2) . .
C5 N1 Co1 120.10(17) . .
C1 N1 Co1 121.08(17) . .
C6 N2 C2 127.3(2) . .
C6 N2 H2A 116.3 . .
C2 N2 H2A 116.3 . .
C6 N3 C7 127.6(2) . .
C6 N3 H3B 116.2 . .
C7 N3 H3B 116.2 . .
N1 C1 C2 122.3(2) . .
N1 C1 H1A 118.9 . .
C2 C1 H1A 118.9 . .
C3 C2 C1 118.0(2) . .
C3 C2 N2 118.1(2) . .
C1 C2 N2 123.9(2) . .
C4 C3 C2 119.6(2) . .
C4 C3 H3A 120.2 . .
C2 C3 H3A 120.2 . .
C3 C4 C5 118.7(3) . .
C3 C4 H4A 120.7 . .
C5 C4 H4A 120.7 . .
N1 C5 C4 122.8(2) . .
N1 C5 H5A 118.6 . .
C4 C5 H5A 118.6 . .
O1 C6 N3 124.4(2) . .
O1 C6 N2 124.2(2) . .
N3 C6 N2 111.4(2) . .
C8 C7 N3 122.6(2) . .
C8 C7 C15 120.3(2) . .
N3 C7 C15 117.1(2) . .
C7 C8 C9 120.6(3) . .
C7 C8 H8A 119.7 . .
C9 C8 H8A 119.7 . .
C10 C9 C8 121.3(3) . .
C10 C9 H9A 119.3 . .
C8 C9 H9A 119.3 . .
C9 C10 C16 120.0(3) . .
C9 C10 H10A 120.0 . .
C16 C10 H10A 120.0 . .
C12 C11 C16 121.3(3) . .
C12 C11 H11A 119.3 . .
C16 C11 H11A 119.3 . .
C11 C12 C13 120.3(3) . .
C11 C12 H12A 119.9 . .
C13 C12 H12A 119.9 . .
C14 C13 C12 120.5(3) . .
C14 C13 H13A 119.7 . .
C12 C13 H13A 119.7 . .
C13 C14 C15 121.1(3) . .
C13 C14 H14A 119.4 . .
C15 C14 H14A 119.4 . .
C14 C15 C16 118.1(2) . .
C14 C15 C7 123.5(2) . .
C16 C15 C7 118.4(2) . .
C10 C16 C11 121.9(3) . .
C10 C16 C15 119.4(3) . .
C11 C16 C15 118.6(3) . .
O2 C17 H17B 109.5 . .
O2 C17 H17C 109.5 . .
H17B C17 H17C 109.5 . .
O2 C17 H17D 109.5 . .
H17B C17 H17D 109.5 . .
H17C C17 H17D 109.5 . .
C17 O2 Co1 135.52(19) . .
C17 O2 H2B 109.5 . .
Co1 O2 H2B 113.1 . .

loop_
_geom_bond_atom_site_label_1
_geom_bond_atom_site_label_2
_geom_bond_distance
_geom_bond_site_symmetry_2
Co1 O2 2.1518(18) .
Co1 O2 2.1518(18) 3_656
Co1 N1 2.166(2) .
Co1 N1 2.166(2) 3_656
Co1 Cl1 2.4306(7) .
Co1 Cl1 2.4306(7) 3_656
O1 C6 1.214(3) .
N1 C5 1.332(3) .
N1 C1 1.337(3) .
N2 C6 1.373(3) .
N2 C2 1.403(3) .
N2 H2A 0.8600 .
N3 C6 1.367(3) .
N3 C7 1.405(3) .
N3 H3B 0.8600 .
C1 C2 1.395(3) .
C1 H1A 0.9300 .
C2 C3 1.385(4) .
C3 C4 1.372(4) .
C3 H3A 0.9300 .
C4 C5 1.380(4) .
C4 H4A 0.9300 .
C5 H5A 0.9300 .
C7 C8 1.368(4) .
C7 C15 1.435(4) .
C8 C9 1.396(4) .
C8 H8A 0.9300 .
C9 C10 1.371(4) .
C9 H9A 0.9300 .
C10 C16 1.412(4) .
C10 H10A 0.9300 .
C11 C12 1.356(4) .
C11 C16 1.416(4) .
C11 H11A 0.9300 .
C12 C13 1.402(4) .
C12 H12A 0.9300 .
C13 C14 1.361(4) .
C13 H13A 0.9300 .
C14 C15 1.422(4) .
C14 H14A 0.9300 .
C15 C16 1.429(4) .
C17 O2 1.421(3) .
C17 H17B 0.9600 .
C17 H17C 0.9600 .
C17 H17D 0.9600 .
O2 H2B 0.8200 .

loop_
_geom_hbond_atom_site_label_D
_geom_hbond_atom_site_label_H
_geom_hbond_atom_site_label_A
_geom_hbond_distance_DH
_geom_hbond_distance_HA
_geom_hbond_distance_DA
_geom_hbond_angle_DHA
_geom_hbond_site_symmetry_A
C5 H5A Cl1 0.93 2.90 3.324(3) 109.4 .
C1 H1A O1 0.93 2.32 2.891(3) 119.3 .
C8 H8A O1 0.93 2.47 2.964(3) 113.2 .
C5 H5A O2 0.93 2.90 3.263(3) 105.0 .
N3 H3B Cl1 0.86 2.67 3.246(2) 125.3 1_454
N2 H2A Cl1 0.86 2.80 3.377(2) 126.0 3_655
O2 H2B Cl1 0.82 2.90 3.102(2) 96.8 3_656

loop_
_geom_torsion_atom_site_label_1
_geom_torsion_atom_site_label_2
_geom_torsion_atom_site_label_3
_geom_torsion_atom_site_label_4
_geom_torsion
_geom_torsion_site_symmetry_1
O2 Co1 N1 C5 54.1(2) .
O2 Co1 N1 C5 -125.9(2) 3_656
N1 Co1 N1 C5 -135(60) 3_656
Cl1 Co1 N1 C5 -40.90(19) .
Cl1 Co1 N1 C5 139.10(19) 3_656
O2 Co1 N1 C1 -132.2(2) .
O2 Co1 N1 C1 47.8(2) 3_656
N1 Co1 N1 C1 38(59) 3_656
Cl1 Co1 N1 C1 132.80(19) .
Cl1 Co1 N1 C1 -47.20(19) 3_656
C5 N1 C1 C2 2.8(4) .
Co1 N1 C1 C2 -171.02(19) .
N1 C1 C2 C3 -2.9(4) .
N1 C1 C2 N2 177.1(2) .
C6 N2 C2 C3 159.0(3) .
C6 N2 C2 C1 -20.9(4) .
C1 C2 C3 C4 0.3(4) .
N2 C2 C3 C4 -179.6(2) .
C2 C3 C4 C5 2.1(4) .
C1 N1 C5 C4 -0.1(4) .
Co1 N1 C5 C4 173.7(2) .
C3 C4 C5 N1 -2.3(4) .
C7 N3 C6 O1 9.5(5) .
C7 N3 C6 N2 -171.7(3) .
C2 N2 C6 O1 11.5(5) .
C2 N2 C6 N3 -167.4(3) .
C6 N3 C7 C8 27.8(4) .
C6 N3 C7 C15 -154.7(3) .
N3 C7 C8 C9 178.1(3) .
C15 C7 C8 C9 0.7(4) .
C7 C8 C9 C10 -0.6(4) .
C8 C9 C10 C16 -0.4(5) .
C16 C11 C12 C13 1.2(5) .
C11 C12 C13 C14 0.4(5) .
C12 C13 C14 C15 -1.6(5) .
C13 C14 C15 C16 1.2(4) .
C13 C14 C15 C7 -177.4(3) .
C8 C7 C15 C14 178.9(3) .
N3 C7 C15 C14 1.3(4) .
C8 C7 C15 C16 0.2(4) .
N3 C7 C15 C16 -177.3(2) .
C9 C10 C16 C11 -178.9(3) .
C9 C10 C16 C15 1.3(4) .
C12 C11 C16 C10 178.7(3) .
C12 C11 C16 C15 -1.5(5) .
C14 C15 C16 C10 -179.9(3) .
C7 C15 C16 C10 -1.2(4) .
C14 C15 C16 C11 0.3(4) .
C7 C15 C16 C11 179.0(3) .
O2 Co1 O2 C17 133(100) 3_656
N1 Co1 O2 C17 -102.3(3) .
N1 Co1 O2 C17 77.7(3) 3_656
Cl1 Co1 O2 C17 -12.4(3) .
Cl1 Co1 O2 C17 167.6(3) 3_656
